data_7025082
loop_
_publ_author_name
'Khanye, Setshaba D.'
'B\'athori, Nikoletta B'
'Smith, Gregory S.'
'Chibale, Kelly'

_publ_section_title
;
 Gold(I) derived thiosemicarbazone complexes with rare halogen-halogen
 interaction-reduction of [Au(damp-C1,N)Cl2].
;
_journal_issue 10
_journal_name_full 'Dalton transactions (Cambridge, England : 2003)'
_journal_page_first 2697
_journal_page_last 2700
_journal_paper_doi 10.1039/b925037a
_journal_volume 39
_journal_year 2010
_chemical_formula_sum 'C22 H26 Au Br2 Cl N8 S2'
_chemical_formula_weight 858.86
_chemical_name_systematic
;
?
;
_space_group_IT_number 15
_symmetry_cell_setting monoclinic
_symmetry_space_group_name_Hall '-C 2yc'
_symmetry_space_group_name_H-M 'C 1 2/c 1'
_atom_sites_solution_hydrogens geom
_atom_sites_solution_primary direct
_atom_sites_solution_secondary difmap
_audit_creation_method SHELXL-97
_cell_angle_alpha 90.00
_cell_angle_beta 101.89(3)
_cell_angle_gamma 90.00
_cell_formula_units_Z 4
_cell_length_a 11.846(2)
_cell_length_b 10.358(2)
_cell_length_c 24.577(5)
_cell_measurement_reflns_used 12752
_cell_measurement_temperature 173(2)
_cell_measurement_theta_max 25.33
_cell_measurement_theta_min 2.64
_cell_volume 2950.9(10)
_computing_cell_refinement 'DENZO-SMN (Otwinowski & Minor, 1997)'
_computing_data_collection 'COLLECT (Nonius, 2000)'
_computing_data_reduction DENZO-SMN
_computing_molecular_graphics 'X-Seed (Barbour, 2001), Platon (Spek, 2003)'
_computing_publication_material 'Platon (Spek, 2003)'
_computing_structure_refinement 'SHELXL-97 (Sheldrick, 1997)'
_computing_structure_solution 'SHELXS-97 (Sheldrick, 1990)'
_diffrn_ambient_temperature 173(2)
_diffrn_measured_fraction_theta_full 0.999
_diffrn_measured_fraction_theta_max 0.999
_diffrn_measurement_device_type 'Nonius Kappa CCD diffractometer'
_diffrn_measurement_method '1.2\% \f scans and \w scans'
_diffrn_radiation_monochromator graphite
_diffrn_radiation_source 'fine-focus sealed tube'
_diffrn_radiation_type MoK\a
_diffrn_radiation_wavelength 0.71073
_diffrn_reflns_av_R_equivalents 0.0554
_diffrn_reflns_av_sigmaI/netI 0.0452
_diffrn_reflns_limit_h_max 14
_diffrn_reflns_limit_h_min -14
_diffrn_reflns_limit_k_max 12
_diffrn_reflns_limit_k_min -12
_diffrn_reflns_limit_l_max 29
_diffrn_reflns_limit_l_min -29
_diffrn_reflns_number 12752
_diffrn_reflns_theta_full 25.33
_diffrn_reflns_theta_max 25.33
_diffrn_reflns_theta_min 2.64
_exptl_absorpt_coefficient_mu 7.952
_exptl_absorpt_correction_T_max 0.924
_exptl_absorpt_correction_T_min 0.854
_exptl_absorpt_correction_type multi-scan
_exptl_absorpt_process_details 'SADABS, Sheldrick'
_exptl_crystal_colour yellow
_exptl_crystal_density_diffrn 1.933
_exptl_crystal_density_method 'not measured'
_exptl_crystal_description cubic
_exptl_crystal_F_000 1648
_exptl_crystal_recrystallization_method 'slow evaporation of acetonitrile'
_exptl_crystal_size_max 0.01
_exptl_crystal_size_mid 0.01
_exptl_crystal_size_min 0.01
_refine_diff_density_max 1.115
_refine_diff_density_min -0.826
_refine_diff_density_rms 0.127
_refine_ls_extinction_coef 0.00031(5)
_refine_ls_extinction_expression Fc^*^=kFc[1+0.001xFc^2^\l^3^/sin(2\q)]^-1/4^
_refine_ls_extinction_method SHELXL
_refine_ls_goodness_of_fit_ref 1.055
_refine_ls_hydrogen_treatment noref
_refine_ls_matrix_type full
_refine_ls_number_parameters 167
_refine_ls_number_reflns 2705
_refine_ls_number_restraints 0
_refine_ls_restrained_S_all 1.055
_refine_ls_R_factor_all 0.0440
_refine_ls_R_factor_gt 0.0321
_refine_ls_shift/su_max 0.001
_refine_ls_shift/su_mean 0.000
_refine_ls_structure_factor_coef Fsqd
_refine_ls_weighting_details 'calc w=1/[\s^2^(Fo^2^)+(0.0282P)^2^+4.8281P] where P=(Fo^2^+2Fc^2^)/3'
_refine_ls_weighting_scheme calc
_refine_ls_wR_factor_gt 0.0644
_refine_ls_wR_factor_ref 0.0688
_reflns_number_gt 2313
_reflns_number_total 2705
_reflns_threshold_expression >2sigma(I)
_cod_data_source_file b925037a.txt
_cod_data_source_block c:\public~2\david\new_cifs\dk65d
_cod_original_sg_symbol_H-M C2/c
_cod_database_code 7025082

loop_
_symmetry_equiv_pos_as_xyz
'x, y, z'
'-x, y, -z+1/2'
'x+1/2, y+1/2, z'
'-x+1/2, y+1/2, -z+1/2'
'-x, -y, -z'
'x, -y, z-1/2'
'-x+1/2, -y+1/2, -z'
'x+1/2, -y+1/2, z-1/2'

loop_
_atom_site_label
_atom_site_type_symbol
_atom_site_fract_x
_atom_site_fract_y
_atom_site_fract_z
_atom_site_U_iso_or_equiv
_atom_site_adp_type
_atom_site_occupancy
_atom_site_symmetry_multiplicity
_atom_site_calc_flag
_atom_site_refinement_flags
Au1 Au 0.0000 0.15149(3) 0.2500 0.03108(12) Uani 1 2 d S
Br1 Br 0.62417(6) 0.83019(6) 0.53292(3) 0.0638(2) Uani 1 1 d .
Cl1 Cl 0.0000 0.47264(15) 0.2500 0.0303(4) Uani 1 2 d S
S1 S 0.18825(10) 0.13275(12) 0.24263(5) 0.0350(3) Uani 1 1 d .
N1 N 0.3852(3) 0.2180(4) 0.29962(17) 0.0362(10) Uani 1 1 d .
H1A H 0.4300 0.2670 0.3243 0.043 Uiso 1 1 calc R
H1B H 0.4157 0.1584 0.2816 0.043 Uiso 1 1 calc R
C1 C 0.2724(4) 0.2339(4) 0.28972(18) 0.0283(11) Uani 1 1 d .
N2 N 0.2275(3) 0.3251(3) 0.31759(16) 0.0308(9) Uani 1 1 d .
H2 H 0.1525 0.3355 0.3136 0.037 Uiso 1 1 calc R
C2 C 0.2660(4) 0.4790(4) 0.38628(19) 0.0306(11) Uani 1 1 d .
N3 N 0.3062(3) 0.4030(4) 0.35342(16) 0.0319(9) Uani 1 1 d .
C3 C 0.1421(4) 0.4903(5) 0.3903(2) 0.0445(14) Uani 1 1 d .
H3A H 0.1118 0.5741 0.3754 0.067 Uiso 1 1 calc R
H3B H 0.1357 0.4834 0.4293 0.067 Uiso 1 1 calc R
H3C H 0.0976 0.4209 0.3687 0.067 Uiso 1 1 calc R
N4 N 0.6153(5) 0.3334(5) 0.3549(2) 0.0579(14) Uani 1 1 d .
C4 C 0.3530(4) 0.5612(5) 0.42226(19) 0.0345(12) Uani 1 1 d .
C5 C 0.4579(4) 0.5882(5) 0.4071(2) 0.0396(13) Uani 1 1 d .
H5 H 0.4736 0.5524 0.3739 0.047 Uiso 1 1 calc R
C6 C 0.5394(5) 0.6666(5) 0.4400(2) 0.0457(14) Uani 1 1 d .
H6 H 0.6105 0.6848 0.4295 0.055 Uiso 1 1 calc R
C7 C 0.5159(5) 0.7178(5) 0.4882(2) 0.0443(14) Uani 1 1 d .
C8 C 0.4160(6) 0.6906(6) 0.5046(2) 0.0565(17) Uani 1 1 d .
H8 H 0.4021 0.7250 0.5384 0.068 Uiso 1 1 calc R
C9 C 0.3339(6) 0.6124(6) 0.4717(2) 0.0519(16) Uani 1 1 d .
H9 H 0.2639 0.5937 0.4832 0.062 Uiso 1 1 calc R
C10 C 0.7068(5) 0.3653(5) 0.3563(2) 0.0384(13) Uani 1 1 d .
C11 C 0.8250(4) 0.4039(6) 0.3591(2) 0.0458(14) Uani 1 1 d .
H11A H 0.8738 0.3676 0.3927 0.069 Uiso 1 1 calc R
H11B H 0.8303 0.4983 0.3604 0.069 Uiso 1 1 calc R
H11C H 0.8510 0.3719 0.3263 0.069 Uiso 1 1 calc R

loop_
_atom_site_aniso_label
_atom_site_aniso_U_11
_atom_site_aniso_U_22
_atom_site_aniso_U_33
_atom_site_aniso_U_23
_atom_site_aniso_U_13
_atom_site_aniso_U_12
Au1 0.02906(17) 0.02581(17) 0.03593(18) 0.000 0.00101(11) 0.000
Br1 0.0785(5) 0.0509(4) 0.0488(4) -0.0112(3) -0.0173(3) -0.0091(3)
Cl1 0.0239(8) 0.0250(9) 0.0423(9) 0.000 0.0076(7) 0.000
S1 0.0290(6) 0.0329(7) 0.0408(7) -0.0103(5) 0.0018(6) 0.0033(5)
N1 0.027(2) 0.035(2) 0.044(2) -0.0094(19) 0.0019(19) 0.0034(18)
C1 0.031(3) 0.022(3) 0.032(3) 0.0009(19) 0.007(2) 0.002(2)
N2 0.026(2) 0.029(2) 0.036(2) -0.0036(17) 0.0035(18) 0.0016(17)
C2 0.040(3) 0.024(3) 0.028(2) 0.005(2) 0.006(2) 0.003(2)
N3 0.036(2) 0.021(2) 0.036(2) -0.0027(17) 0.0016(19) -0.0004(17)
C3 0.042(3) 0.049(4) 0.045(3) -0.011(3) 0.015(3) -0.005(3)
N4 0.044(3) 0.067(4) 0.063(3) -0.003(3) 0.010(3) 0.000(3)
C4 0.045(3) 0.023(3) 0.032(3) 0.007(2) 0.001(2) 0.004(2)
C5 0.038(3) 0.040(3) 0.038(3) -0.011(2) 0.000(2) 0.009(2)
C6 0.039(3) 0.039(3) 0.053(3) -0.007(3) -0.004(3) 0.006(2)
C7 0.056(3) 0.034(3) 0.036(3) -0.001(2) -0.008(3) 0.000(3)
C8 0.088(5) 0.048(4) 0.034(3) -0.013(3) 0.012(3) -0.010(3)
C9 0.070(4) 0.047(4) 0.042(3) -0.009(3) 0.020(3) -0.013(3)
C10 0.039(3) 0.036(3) 0.038(3) 0.001(2) 0.002(2) 0.002(2)
C11 0.042(3) 0.041(3) 0.055(3) -0.001(3) 0.010(3) -0.005(3)

loop_
_atom_type_symbol
_atom_type_description
_atom_type_scat_dispersion_real
_atom_type_scat_dispersion_imag
_atom_type_scat_source
C C 0.0033 0.0016 'International Tables Vol C Tables 4.2.6.8 and 6.1.1.4'
H H 0.0000 0.0000 'International Tables Vol C Tables 4.2.6.8 and 6.1.1.4'
N N 0.0061 0.0033 'International Tables Vol C Tables 4.2.6.8 and 6.1.1.4'
S S 0.1246 0.1234 'International Tables Vol C Tables 4.2.6.8 and 6.1.1.4'
Cl Cl 0.1484 0.1585 'International Tables Vol C Tables 4.2.6.8 and 6.1.1.4'
Br Br -0.2901 2.4595 'International Tables Vol C Tables 4.2.6.8 and 6.1.1.4'
Au Au -2.0133 8.8022 'International Tables Vol C Tables 4.2.6.8 and 6.1.1.4'

loop_
_geom_angle_atom_site_label_1
_geom_angle_atom_site_label_2
_geom_angle_atom_site_label_3
_geom_angle
_geom_angle_site_symmetry_3
S1 Au1 S1 170.24(6) 2
C1 S1 Au1 109.57(17) .
N1 C1 N2 119.2(4) .
N1 C1 S1 118.2(4) .
N2 C1 S1 122.6(3) .
C1 N2 N3 116.5(4) .
N3 C2 C4 115.1(5) .
N3 C2 C3 125.7(4) .
C4 C2 C3 119.2(4) .
C2 N3 N2 117.6(4) .
C9 C4 C5 118.1(5) .
C9 C4 C2 121.6(5) .
C5 C4 C2 120.3(5) .
C6 C5 C4 120.8(5) .
C7 C6 C5 119.2(6) .
C8 C7 C6 121.2(5) .
C8 C7 Br1 118.8(4) .
C6 C7 Br1 120.0(5) .
C7 C8 C9 119.8(5) .
C4 C9 C8 120.8(6) .
N4 C10 C11 178.6(6) .

loop_
_geom_bond_atom_site_label_1
_geom_bond_atom_site_label_2
_geom_bond_distance
_geom_bond_site_symmetry_2
Au1 S1 2.2826(13) .
Au1 S1 2.2826(13) 2
Br1 C7 1.905(5) .
S1 C1 1.719(5) .
N1 C1 1.319(6) .
C1 N2 1.339(6) .
N2 N3 1.399(5) .
C2 N3 1.287(6) .
C2 C4 1.481(7) .
C2 C3 1.496(7) .
N4 C10 1.128(7) .
C4 C9 1.386(7) .
C4 C5 1.396(7) .
C5 C6 1.387(7) .
C6 C7 1.376(8) .
C7 C8 1.356(9) .
C8 C9 1.389(8) .
C10 C11 1.443(7) .
